data_4104800
loop_
_publ_author_name
'Madhab C. Das'
'Parimal K. Bharadwaj'

_publ_section_title
;
 A Porous Coordination Polymer Exhibiting Reversible Single-Crystal to
 Single-Crystal Substitution Reactions at Mn(II) Centers by Nitrile Guest
 Molecules
;
_journal_name_full 'Journal of the American Chemical Society'
_journal_page_first 10942
_journal_page_last 10949
_journal_paper_doi 10.1021/ja9006035
_journal_volume 131
_journal_year 2009
_chemical_formula_sum 'C34 H46 Mn2 N6 O15'
_chemical_formula_weight 888.65
_chemical_name_systematic
;
 ?
;
_space_group_IT_number 15
_symmetry_cell_setting monoclinic
_symmetry_space_group_name_Hall '-C 2yc'
_symmetry_space_group_name_H-M 'C 1 2/c 1'
_atom_sites_solution_hydrogens geom
_atom_sites_solution_primary direct
_atom_sites_solution_secondary difmap
_audit_creation_method SHELXL-97
_cell_angle_alpha 90.00
_cell_angle_beta 111.575(5)
_cell_angle_gamma 90.00
_cell_formula_units_Z 4
_cell_length_a 18.408(6)
_cell_length_b 15.037(5)
_cell_length_c 16.357(6)
_cell_measurement_temperature 100(1)
_cell_measurement_theta_max 28.3
_cell_measurement_theta_min 2.0
_cell_volume 4210(2)
_computing_cell_refinement 'SAINT 6.45 ( Bruker, 2003)'
_computing_data_collection 'SMART 5.628 (Bruker, 2003)'
_computing_data_reduction 'SAINT 6.45  (Bruker, 2003)'
_computing_molecular_graphics 'Diamond 2.1e'
_computing_structure_refinement 'SHELXL-97 (Sheldrick, 1997)'
_computing_structure_solution SIR-97
_diffrn_ambient_temperature 100(1)
_diffrn_measured_fraction_theta_full 0.991
_diffrn_measured_fraction_theta_max 0.991
_diffrn_measurement_device_type 'Bruker SMART APEX'
_diffrn_measurement_method /w-scans
_diffrn_radiation_monochromator graphite
_diffrn_radiation_source 'fine-focus sealed tube'
_diffrn_radiation_type MoK\a
_diffrn_radiation_wavelength 0.71069
_diffrn_reflns_av_R_equivalents 0.0606
_diffrn_reflns_av_sigmaI/netI 0.0730
_diffrn_reflns_limit_h_max 19
_diffrn_reflns_limit_h_min -24
_diffrn_reflns_limit_k_max 20
_diffrn_reflns_limit_k_min -18
_diffrn_reflns_limit_l_max 21
_diffrn_reflns_limit_l_min -18
_diffrn_reflns_number 13639
_diffrn_reflns_theta_full 28.30
_diffrn_reflns_theta_max 28.30
_diffrn_reflns_theta_min 1.97
_exptl_absorpt_coefficient_mu 0.671
_exptl_absorpt_correction_T_max 0.9002
_exptl_absorpt_correction_T_min 0.8831
_exptl_absorpt_correction_type empirical
_exptl_absorpt_process_details 'SADABAS 2.10 (Bruker 2003)'
_exptl_crystal_colour 'pale yellow'
_exptl_crystal_density_diffrn 1.402
_exptl_crystal_description block
_exptl_crystal_F_000 1848
_exptl_crystal_size_max 0.19
_exptl_crystal_size_mid 0.18
_exptl_crystal_size_min 0.16
_refine_diff_density_max 0.695
_refine_diff_density_min -0.429
_refine_diff_density_rms 0.197
_refine_ls_extinction_method none
_refine_ls_goodness_of_fit_ref 1.064
_refine_ls_hydrogen_treatment constr
_refine_ls_matrix_type full
_refine_ls_number_parameters 258
_refine_ls_number_reflns 5185
_refine_ls_number_restraints 0
_refine_ls_restrained_S_all 1.064
_refine_ls_R_factor_all 0.1064
_refine_ls_R_factor_gt 0.0645
_refine_ls_shift/su_max 0.001
_refine_ls_shift/su_mean 0.000
_refine_ls_structure_factor_coef Fsqd
_refine_ls_weighting_details 'calc w=1/[\s^2^(Fo^2^)+(0.2000P)^2^+0.0000P] where P=(Fo^2^+2Fc^2^)/3'
_refine_ls_weighting_scheme calc
_refine_ls_wR_factor_gt 0.1524
_refine_ls_wR_factor_ref 0.2114
_reflns_number_gt 3740
_reflns_number_total 5185
_reflns_threshold_expression >2sigma(I)
_cod_data_source_file ja9006035_si_002_08.cif
_cod_data_source_block complex3'
_cod_original_cell_volume 4210(3)
_cod_database_code 4104800

loop_
_symmetry_equiv_pos_as_xyz
'x, y, z'
'-x, y, -z+1/2'
'x+1/2, y+1/2, z'
'-x+1/2, y+1/2, -z+1/2'
'-x, -y, -z'
'x, -y, z-1/2'
'-x+1/2, -y+1/2, -z'
'x+1/2, -y+1/2, z-1/2'

loop_
_atom_site_label
_atom_site_type_symbol
_atom_site_fract_x
_atom_site_fract_y
_atom_site_fract_z
_atom_site_U_iso_or_equiv
_atom_site_adp_type
_atom_site_occupancy
_atom_site_symmetry_multiplicity
_atom_site_calc_flag
_atom_site_refinement_flags
Mn1 Mn 0.27593(5) 0.10845(5) 0.54678(5) 0.0265(3) Uani 1 1 d .
O4 O 0.2874(3) -0.0248(2) 0.1642(2) 0.0357(9) Uani 1 1 d .
O2 O 0.1975(2) 0.2671(2) 0.3921(2) 0.0335(9) Uani 1 1 d .
O3 O 0.2590(3) 0.0433(3) 0.0364(2) 0.0341(10) Uani 1 1 d .
O1 O 0.2529(2) 0.1331(2) 0.4122(2) 0.0283(8) Uani 1 1 d .
C4 C 0.2017(3) 0.2793(4) 0.1364(3) 0.0274(10) Uani 1 1 d .
N1 N -0.0960(3) 0.4089(3) 0.0677(3) 0.0312(10) Uani 1 1 d .
C6 C 0.2249(3) 0.2013(3) 0.2740(3) 0.0265(10) Uani 1 1 d .
N2 N 0.1825(3) 0.3546(3) 0.0851(3) 0.0326(10) Uani 1 1 d .
H2 H 0.1902 0.3558 0.0364 0.039 Uiso 1 1 calc R
C1 C 0.2473(3) 0.1260(3) 0.2403(3) 0.0288(11) Uani 1 1 d .
H1 H 0.2635 0.0754 0.2748 0.035 Uiso 1 1 calc R
C2 C 0.2454(3) 0.1268(4) 0.1541(4) 0.0314(11) Uani 1 1 d .
C8 C 0.2655(3) 0.0439(4) 0.1163(3) 0.0327(12) Uani 1 1 d .
C11 C 0.0638(3) 0.4237(3) 0.0965(3) 0.0365(11) Uani 1 1 d .
C5 C 0.2009(3) 0.2777(3) 0.2225(3) 0.0284(11) Uani 1 1 d .
H5 H 0.1845 0.3274 0.2448 0.034 Uiso 1 1 calc R
C7 C 0.2258(3) 0.2011(3) 0.3672(3) 0.0243(10) Uani 1 1 d .
C3 C 0.2230(3) 0.2033(4) 0.1040(3) 0.0317(11) Uani 1 1 d .
H3 H 0.2223 0.2033 0.0468 0.038 Uiso 1 1 calc R
C14 C 0.1492(3) 0.4322(3) 0.1115(3) 0.0327(12) Uani 1 1 d .
H14A H 0.1563 0.4835 0.0792 0.039 Uiso 1 1 calc R
H14B H 0.1779 0.4433 0.1735 0.039 Uiso 1 1 calc R
OW1 O 0.1520(3) 0.1204(4) 0.5272(4) 0.0355(15) Uani 1 1 d .
C10 C 0.0161(4) 0.3647(5) 0.0350(5) 0.0493(19) Uani 1 1 d .
H10 H 0.0363 0.3290 0.0021 0.064 Uiso 1 1 calc R
C12 C 0.0287(5) 0.4769(5) 0.1394(5) 0.0483(19) Uani 1 1 d .
H12 H 0.0581 0.5187 0.1801 0.066 Uiso 1 1 calc R
C13 C -0.0493(4) 0.4687(5) 0.1224(5) 0.0429(19) Uani 1 1 d .
H13 H -0.0715 0.5074 0.1509 0.067 Uiso 1 1 calc R
C9 C -0.0625(4) 0.3600(4) 0.0234(5) 0.0452(15) Uani 1 1 d .
H9 H -0.0938 0.3201 -0.0181 0.054 Uiso 1 1 calc R
OW2 O -0.0107(12) 0.1246(17) 0.4180(13) 0.053(7) Uani 1 1 d .
OW3 O 0.0000 0.156(2) 0.2500 0.051(8) Uani 1 2 d S
N3 N 0.3950(6) 0.3306(13) 0.2244(12) 0.045(8) Uani 1 1 d .
C17 C 0.3932(9) 0.334(2) 0.1428(13) 0.061(7) Uani 1 1 d .
H17 H 0.3757 0.3874 0.1127 0.087 Uiso 1 1 calc R
O5 O 0.412(2) 0.276(5) 0.102(3) 0.047(8) Uani 1 1 d .
C16 C 0.3712(11) 0.405(2) 0.265(3) 0.060(4) Uani 1 1 d .
H16A H 0.3786 0.3906 0.3250 0.063 Uiso 1 1 calc R
H16B H 0.3171 0.4184 0.2333 0.063 Uiso 1 1 calc R
H16C H 0.4022 0.4566 0.2648 0.063 Uiso 1 1 calc R
C15 C 0.4184(13) 0.248(2) 0.274(3) 0.066(8) Uani 1 1 d .
H15A H 0.4171 0.2559 0.3321 0.095 Uiso 1 1 calc R
H15B H 0.4703 0.2321 0.2793 0.095 Uiso 1 1 calc R
H15C H 0.3829 0.2011 0.2447 0.095 Uiso 1 1 calc R

loop_
_atom_site_aniso_label
_atom_site_aniso_U_11
_atom_site_aniso_U_22
_atom_site_aniso_U_33
_atom_site_aniso_U_23
_atom_site_aniso_U_13
_atom_site_aniso_U_12
Mn1 0.0392(6) 0.0235(5) 0.0202(5) 0.0014(3) 0.0150(4) 0.0003(3)
O4 0.055(2) 0.031(2) 0.0244(19) 0.0044(15) 0.0195(17) 0.0126(17)
O2 0.052(2) 0.0271(19) 0.0256(19) -0.0036(14) 0.0199(17) 0.0019(16)
O3 0.052(3) 0.034(2) 0.0226(19) 0.0000(15) 0.0213(17) 0.0073(19)
O1 0.046(2) 0.0271(17) 0.0190(17) 0.0038(13) 0.0150(15) 0.0058(15)
C4 0.028(2) 0.034(3) 0.021(2) 0.0001(19) 0.0105(18) 0.001(2)
N1 0.035(2) 0.029(2) 0.028(2) 0.0046(18) 0.0103(18) -0.0021(18)
C6 0.042(3) 0.025(2) 0.016(2) 0.0025(18) 0.0143(19) 0.003(2)
N2 0.046(3) 0.031(2) 0.023(2) 0.0087(17) 0.0166(19) 0.005(2)
C1 0.036(3) 0.025(2) 0.027(3) 0.0050(19) 0.012(2) 0.007(2)
C2 0.040(3) 0.029(3) 0.027(3) -0.003(2) 0.015(2) 0.008(2)
C8 0.048(3) 0.032(3) 0.019(2) 0.000(2) 0.013(2) 0.005(2)
C11 0.048(3) 0.022(2) 0.035(2) 0.006(3) 0.011(3) 0.002(3)
C5 0.038(3) 0.027(2) 0.023(2) 0.0008(19) 0.015(2) 0.001(2)
C7 0.033(2) 0.028(2) 0.011(2) -0.0056(17) 0.0077(17) 0.0002(19)
C3 0.041(3) 0.033(3) 0.023(2) 0.000(2) 0.014(2) -0.001(2)
C14 0.051(3) 0.026(3) 0.022(2) 0.0068(19) 0.015(2) 0.001(2)
OW1 0.049(3) 0.039(4) 0.021(4) -0.003(3) 0.017(3) 0.005(3)
C10 0.046(4) 0.046(4) 0.055(5) -0.004(3) 0.017(3) 0.005(3)
C12 0.051(4) 0.044(5) 0.043(4) -0.003(3) 0.011(3) -0.001(3)
C13 0.044(4) 0.050(5) 0.033(4) -0.004(4) 0.013(3) -0.002(3)
C9 0.037(3) 0.046(3) 0.050(4) -0.004(3) 0.013(3) 0.002(3)
OW2 0.065(9) 0.042(3) 0.038(14) 0.005(4) 0.003(8) -0.002(4)
OW3 0.062(5) 0.041(3) 0.032(18) 0.008(9) -0.005(9) 0.003(10)
N3 0.051(5) 0.043(2) 0.038(17) -0.028(17) 0.013(8) -0.007(9)
C17 0.063(9) 0.083(8) 0.054(4) 0.021(4) 0.041(11) 0.002(2)
O5 0.061(6) 0.044(6) 0.032(6) 0.021(5) 0.011(5) -0.002(5)
C16 0.058(14) 0.055(6) 0.052(8) -0.008(6) 0.002(3) -0.001(3)
C15 0.052(3) 0.079(6) 0.042(5) -0.020(6) -0.012(6) -0.002(5)

loop_
_atom_type_symbol
_atom_type_description
_atom_type_scat_dispersion_real
_atom_type_scat_dispersion_imag
_atom_type_scat_source
C C 0.0033 0.0016 'International Tables Vol C Tables 4.2.6.8 and 6.1.1.4'
H H 0.0000 0.0000 'International Tables Vol C Tables 4.2.6.8 and 6.1.1.4'
N N 0.0061 0.0033 'International Tables Vol C Tables 4.2.6.8 and 6.1.1.4'
O O 0.0106 0.0060 'International Tables Vol C Tables 4.2.6.8 and 6.1.1.4'
Mn Mn 0.3368 0.7283 'International Tables Vol C Tables 4.2.6.8 and 6.1.1.4'

loop_
_geom_angle_atom_site_label_1
_geom_angle_atom_site_label_2
_geom_angle_atom_site_label_3
_geom_angle
_geom_angle_site_symmetry_1
_geom_angle_site_symmetry_3
O2 Mn1 O1 105.24(14) 7_556 .
O2 Mn1 OW1 92.51(19) 7_556 .
O1 Mn1 OW1 91.9(2) . .
O2 Mn1 O4 99.24(14) 7_556 6_556
O1 Mn1 O4 155.51(14) . 6_556
OW1 Mn1 O4 86.3(2) . 6_556
O2 Mn1 N1 89.06(16) 7_556 8_556
O1 Mn1 N1 88.65(16) . 8_556
OW1 Mn1 N1 178.12(19) . 8_556
O4 Mn1 N1 92.37(17) 6_556 8_556
O2 Mn1 O3 157.42(14) 7_556 6_556
O1 Mn1 O3 97.29(14) . 6_556
OW1 Mn1 O3 88.03(19) . 6_556
O4 Mn1 O3 58.25(13) 6_556 6_556
N1 Mn1 O3 90.13(16) 8_556 6_556
O2 Mn1 C8 128.45(16) 7_556 6_556
O1 Mn1 C8 126.24(15) . 6_556
OW1 Mn1 C8 84.0(2) . 6_556
O4 Mn1 C8 29.28(15) 6_556 6_556
N1 Mn1 C8 94.16(18) 8_556 6_556
O3 Mn1 C8 29.20(14) 6_556 6_556
C8 O4 Mn1 91.1(3) . 6
C7 O2 Mn1 144.0(4) . 7_556
C8 O3 Mn1 88.4(3) . 6
C7 O1 Mn1 129.7(3) . .
C3 C4 N2 119.6(5) . .
C3 C4 C5 118.6(5) . .
N2 C4 C5 121.8(5) . .
C9 N1 C13 115.1(5) . .
C9 N1 Mn1 121.2(4) . 8_455
C13 N1 Mn1 123.7(4) . 8_455
C1 C6 C5 120.4(5) . .
C1 C6 C7 120.2(4) . .
C5 C6 C7 119.4(4) . .
C4 N2 C14 121.4(4) . .
C4 N2 H2 119.3 . .
C14 N2 H2 119.3 . .
C6 C1 C2 119.5(5) . .
C6 C1 H1 120.2 . .
C2 C1 H1 120.2 . .
C3 C2 C1 119.8(5) . .
C3 C2 C8 120.8(5) . .
C1 C2 C8 119.5(5) . .
O3 C8 O4 121.3(5) . .
O3 C8 C2 119.2(5) . .
O4 C8 C2 119.5(5) . .
O3 C8 Mn1 62.4(3) . 6
O4 C8 Mn1 59.7(3) . 6
C2 C8 Mn1 170.0(4) . 6
C12 C11 C10 116.8(6) . .
C12 C11 C14 121.9(5) . .
C10 C11 C14 121.2(5) . .
C6 C5 C4 119.9(5) . .
C6 C5 H5 120.1 . .
C4 C5 H5 120.1 . .
O1 C7 O2 125.3(4) . .
O1 C7 C6 116.5(4) . .
O2 C7 C6 118.1(4) . .
C4 C3 C2 121.8(5) . .
C4 C3 H3 119.1 . .
C2 C3 H3 119.1 . .
N2 C14 C11 114.3(5) . .
N2 C14 H14A 108.7 . .
C11 C14 H14A 108.7 . .
N2 C14 H14B 108.7 . .
C11 C14 H14B 108.7 . .
H14A C14 H14B 107.6 . .
C11 C10 C9 118.8(6) . .
C11 C10 H10 120.6 . .
C9 C10 H10 120.6 . .
C13 C12 C11 120.1(6) . .
C13 C12 H12 120.0 . .
C11 C12 H12 120.0 . .
N1 C13 C12 124.6(6) . .
N1 C13 H13 117.7 . .
C12 C13 H13 117.7 . .
N1 C9 C10 124.3(6) . .
N1 C9 H9 117.8 . .
C10 C9 H9 117.8 . .
C17 N3 C16 122.1(19) . .
C17 N3 C15 120(3) . .
C16 N3 C15 118.3(18) . .
O5 C17 N3 127(3) . .
O5 C17 H17 116.3 . .
N3 C17 H17 116.4 . .
N3 C16 H16A 109.5 . .
N3 C16 H16B 109.5 . .
H16A C16 H16B 109.5 . .
N3 C16 H16C 109.5 . .
H16A C16 H16C 109.5 . .
H16B C16 H16C 109.5 . .
N3 C15 H15A 109.5 . .
N3 C15 H15B 109.5 . .
H15A C15 H15B 109.5 . .
N3 C15 H15C 109.5 . .
H15A C15 H15C 109.5 . .
H15B C15 H15C 109.5 . .

loop_
_geom_bond_atom_site_label_1
_geom_bond_atom_site_label_2
_geom_bond_distance
_geom_bond_site_symmetry_2
Mn1 O2 2.094(4) 7_556
Mn1 O1 2.116(4) .
Mn1 OW1 2.191(6) .
Mn1 O4 2.241(4) 6_556
Mn1 N1 2.270(5) 8_556
Mn1 O3 2.301(4) 6_556
Mn1 C8 2.596(6) 6_556
O4 C8 1.270(6) .
O4 Mn1 2.241(4) 6
O2 C7 1.255(6) .
O2 Mn1 2.094(4) 7_556
O3 C8 1.267(6) .
O3 Mn1 2.301(4) 6
O1 C7 1.252(6) .
C4 C3 1.376(7) .
C4 N2 1.377(6) .
C4 C5 1.413(7) .
N1 C9 1.332(8) .
N1 C13 1.335(8) .
N1 Mn1 2.270(5) 8_455
C6 C1 1.386(7) .
C6 C5 1.397(7) .
C6 C7 1.519(6) .
N2 C14 1.455(7) .
N2 H2 0.8600 .
C1 C2 1.397(8) .
C1 H1 0.9300 .
C2 C3 1.384(7) .
C2 C8 1.498(7) .
C8 Mn1 2.596(5) 6
C11 C12 1.374(9) .
C11 C10 1.386(9) .
C11 C14 1.504(8) .
C5 H5 0.9300 .
C3 H3 0.9300 .
C14 H14A 0.9700 .
C14 H14B 0.9700 .
C10 C9 1.391(10) .
C10 H10 0.9300 .
C12 C13 1.363(10) .
C12 H12 0.9300 .
C13 H13 0.9300 .
C9 H9 0.9300 .
N3 C17 1.324(16) .
N3 C16 1.45(4) .
N3 C15 1.46(4) .
C17 O5 1.22(7) .
C17 H17 0.9300 .
C16 H16A 0.9600 .
C16 H16B 0.9600 .
C16 H16C 0.9600 .
C15 H15A 0.9600 .
C15 H15B 0.9600 .
C15 H15C 0.9600 .

loop_
_geom_torsion_atom_site_label_1
_geom_torsion_atom_site_label_2
_geom_torsion_atom_site_label_3
_geom_torsion_atom_site_label_4
_geom_torsion
_geom_torsion_site_symmetry_1
O2 Mn1 O1 C7 -29.7(5) 7_556
OW1 Mn1 O1 C7 63.5(5) .
O4 Mn1 O1 C7 148.9(4) 6_556
N1 Mn1 O1 C7 -118.3(4) 8_556
O3 Mn1 O1 C7 151.7(4) 6_556
C8 Mn1 O1 C7 147.5(4) 6_556
C3 C4 N2 C14 171.2(5) .
C5 C4 N2 C14 -9.3(8) .
C5 C6 C1 C2 -0.3(8) .
C7 C6 C1 C2 179.3(5) .
C6 C1 C2 C3 1.5(8) .
C6 C1 C2 C8 -176.7(5) .
Mn1 O3 C8 O4 9.9(6) 6
Mn1 O3 C8 C2 -168.8(5) 6
Mn1 O4 C8 O3 -10.2(6) 6
Mn1 O4 C8 C2 168.6(5) 6
C3 C2 C8 O3 -2.6(9) .
C1 C2 C8 O3 175.6(5) .
C3 C2 C8 O4 178.6(6) .
C1 C2 C8 O4 -3.1(9) .
C1 C6 C5 C4 -1.9(8) .
C7 C6 C5 C4 178.5(5) .
C3 C4 C5 C6 2.9(8) .
N2 C4 C5 C6 -176.6(5) .
Mn1 O1 C7 O2 -9.0(8) .
Mn1 O1 C7 C6 173.3(3) .
Mn1 O2 C7 O1 91.1(7) 7_556
Mn1 O2 C7 C6 -91.2(6) 7_556
C1 C6 C7 O1 5.1(7) .
C5 C6 C7 O1 -175.2(5) .
C1 C6 C7 O2 -172.8(5) .
C5 C6 C7 O2 6.9(7) .
N2 C4 C3 C2 177.8(5) .
C5 C4 C3 C2 -1.7(8) .
C1 C2 C3 C4 -0.5(9) .
C8 C2 C3 C4 177.8(5) .
C4 N2 C14 C11 -77.7(6) .
C12 C11 C14 N2 160.6(6) .
C10 C11 C14 N2 -22.8(7) .
C12 C11 C10 C9 -2.8(10) .
C14 C11 C10 C9 -179.6(6) .
C10 C11 C12 C13 1.7(11) .
C14 C11 C12 C13 178.4(6) .
C9 N1 C13 C12 -5.2(11) .
Mn1 N1 C13 C12 176.3(6) 8_455
C11 C12 C13 N1 2.5(13) .
C13 N1 C9 C10 3.8(10) .
Mn1 N1 C9 C10 -177.6(6) 8_455
C11 C10 C9 N1 0.0(12) .
C16 N3 C17 O5 180(2) .
C15 N3 C17 O5 -3(3) .
